data_7012011
loop_
_publ_author_name
'Hu, Ning-Hai'
'Norifusa, Toshio'
'Aoki, Katsuyuki'

_publ_section_title
;
 Anion coordination and molecular assembly in C2-substituted
 thiamine--anion systems: effects of the anion and molecular
 conformation
;
_journal_issue 3
_journal_name_full 'Dalton Transactions'
_journal_page_first 335
_journal_paper_doi 10.1039/b206765j
_journal_year 2003
_chemical_compound_source
;
Crystallization from a solution of 2-(\a-hydroxyethyl)thiamine
hydrochloride and PtCl4 in methanol and water.
;
_chemical_formula_sum 'C14 H26 Cl6 N4 O4 Pt S'
_chemical_formula_weight 754.24
_chemical_name_common (2-(\a-hydroxyethyl)thiamine)(PtCl6).2H2O
_space_group_IT_number 15
_symmetry_cell_setting monoclinic
_symmetry_space_group_name_Hall '-C 2yc'
_symmetry_space_group_name_H-M 'C 1 2/c 1'
_atom_sites_solution_hydrogens geom
_atom_sites_solution_primary direct
_atom_sites_solution_secondary difmap
_audit_creation_method SHELXL-97
_cell_angle_alpha 90.00
_cell_angle_beta 105.87(2)
_cell_angle_gamma 90.00
_cell_formula_units_Z 8
_cell_length_a 21.022(5)
_cell_length_b 11.702(2)
_cell_length_c 21.519(5)
_cell_measurement_reflns_used 25
_cell_measurement_temperature 293(2)
_cell_measurement_theta_max 15.02
_cell_measurement_theta_min 14.87
_cell_volume 5092(2)
_diffrn_measured_fraction_theta_full 0.995
_diffrn_measured_fraction_theta_max 0.995
_diffrn_measurement_device 'Rigaku AFC7R diffractometer'
_diffrn_measurement_method '\w-2\q scans'
_diffrn_radiation_monochromator graphite
_diffrn_radiation_source '18kW rotating anode'
_diffrn_radiation_type MoK\a
_diffrn_radiation_wavelength 0.71073
_diffrn_reflns_av_R_equivalents 0.0100
_diffrn_reflns_av_sigmaI/netI 0.0294
_diffrn_reflns_limit_h_max 26
_diffrn_reflns_limit_h_min -27
_diffrn_reflns_limit_k_max 15
_diffrn_reflns_limit_k_min 0
_diffrn_reflns_limit_l_max 28
_diffrn_reflns_limit_l_min 0
_diffrn_reflns_number 6430
_diffrn_reflns_theta_full 27.58
_diffrn_reflns_theta_max 27.58
_diffrn_reflns_theta_min 2.61
_diffrn_standards_decay_% 0
_diffrn_standards_interval_count 150
_diffrn_standards_number 3
_exptl_absorpt_coefficient_mu 6.251
_exptl_absorpt_correction_T_max 1.000
_exptl_absorpt_correction_T_min 0.670
_exptl_absorpt_correction_type empirical
_exptl_crystal_colour orange
_exptl_crystal_density_diffrn 1.968
_exptl_crystal_density_method 'not measured'
_exptl_crystal_description column
_exptl_crystal_F_000 2928
_exptl_crystal_size_max 0.35
_exptl_crystal_size_mid 0.25
_exptl_crystal_size_min 0.15
_refine_diff_density_max 1.086
_refine_diff_density_min -0.978
_refine_diff_density_rms 0.115
_refine_ls_goodness_of_fit_ref 0.984
_refine_ls_hydrogen_treatment mixed
_refine_ls_matrix_type full
_refine_ls_number_parameters 291
_refine_ls_number_reflns 5871
_refine_ls_number_restraints 12
_refine_ls_restrained_S_all 1.004
_refine_ls_R_factor_all 0.0536
_refine_ls_R_factor_gt 0.0337
_refine_ls_shift/su_max 0.001
_refine_ls_shift/su_mean 0.000
_refine_ls_structure_factor_coef Fsqd
_refine_ls_weighting_details
;
calc w=1/[\s^2^(Fo^2^)+(0.0481P)^2^+20.2309P] where 
P=(Fo^2^+2Fc^2^)/3
;
_refine_ls_weighting_scheme calc
_refine_ls_wR_factor_gt 0.0849
_refine_ls_wR_factor_ref 0.0932
_reflns_number_gt 4578
_reflns_number_total 5871
_reflns_threshold_expression >2sigma(I)
_cod_data_source_file b206765j.txt
_cod_data_source_block (het)(PtCl6).2H2O(1)
_cod_depositor_comments
;
The following automatic conversions were performed:
'_symmetry_cell_setting' value 'Monoclinic' changed to 'monoclinic'
according to '/home/saulius/struct/CIF-dictionaries/cif_core.dic'
dictionary named 'cif_core.dic' version 2.4.1 from 2010-06-29.

Automatic conversion script
Id: cif_fix_enum 1527 2010-12-29 10:47:43Z saulius 
;
_cod_original_cell_volume 5091.9(19)
_cod_original_sg_symbol_H-M C2/c
_cod_database_code 7012011

loop_
_symmetry_equiv_pos_as_xyz
'x, y, z'
'-x, y, -z+1/2'
'x+1/2, y+1/2, z'
'-x+1/2, y+1/2, -z+1/2'
'-x, -y, -z'
'x, -y, z-1/2'
'-x+1/2, -y+1/2, -z'
'x+1/2, -y+1/2, z-1/2'

loop_
_atom_site_label
_atom_site_type_symbol
_atom_site_fract_x
_atom_site_fract_y
_atom_site_fract_z
_atom_site_U_iso_or_equiv
_atom_site_adp_type
_atom_site_occupancy
_atom_site_symmetry_multiplicity
_atom_site_calc_flag
_atom_site_refinement_flags
_atom_site_disorder_assembly
_atom_site_disorder_group
Pt Pt 0.172250(10) 0.567277(19) -0.121490(10) 0.04148(8) Uani 1 1 d . . .
Cl1 Cl 0.19538(8) 0.75515(13) -0.08876(7) 0.0548(4) Uani 1 1 d . . .
Cl2 Cl 0.22347(8) 0.50448(16) -0.01755(7) 0.0599(4) Uani 1 1 d . . .
Cl3 Cl 0.27234(8) 0.55691(16) -0.14632(9) 0.0638(4) Uani 1 1 d . . .
Cl4 Cl 0.12102(9) 0.63071(16) -0.22520(7) 0.0641(4) Uani 1 1 d . . .
Cl5 Cl 0.07116(7) 0.57961(15) -0.09771(9) 0.0607(4) Uani 1 1 d . . .
Cl6 Cl 0.14794(8) 0.37995(14) -0.15408(8) 0.0580(4) Uani 1 1 d . . .
S1 S 0.22745(10) 0.32247(18) 0.13591(11) 0.0800(6) Uani 1 1 d . . .
C2 C 0.1557(3) 0.3923(6) 0.1251(4) 0.0656(18) Uani 1 1 d D . .
N3 N 0.1637(2) 0.4930(4) 0.1540(2) 0.0489(11) Uani 1 1 d . . .
C4 C 0.2289(3) 0.5193(6) 0.1856(3) 0.0525(14) Uani 1 1 d . . .
C5 C 0.2694(3) 0.4308(7) 0.1780(3) 0.071(2) Uani 1 1 d . . .
C21 C 0.0906(4) 0.3393(7) 0.0881(6) 0.104(3) Uani 1 1 d D . .
O21 O 0.0869(11) 0.2222(12) 0.0964(12) 0.135(10) Uiso 0.42(3) 1 d PD . .
O21' O 0.1098(10) 0.2210(11) 0.0719(10) 0.166(9) Uiso 0.58(3) 1 d PD . .
C22 C 0.0620(4) 0.3984(10) 0.0285(4) 0.112(4) Uani 1 1 d D . .
C41 C 0.2451(4) 0.6290(7) 0.2197(3) 0.0649(18) Uani 1 1 d . . .
H41A H 0.2234 0.6337 0.2535 0.078 Uiso 1 1 calc R . .
H41B H 0.2304 0.6907 0.1897 0.078 Uiso 1 1 calc R . .
H41C H 0.2921 0.6344 0.2380 0.078 Uiso 1 1 calc R . .
C51 C 0.3438(3) 0.4282(8) 0.2064(4) 0.078(2) Uani 1 1 d . . .
H51A H 0.3569 0.4878 0.2386 0.094 Uiso 1 1 calc R . .
H51B H 0.3568 0.3552 0.2274 0.094 Uiso 1 1 calc R . .
C52 C 0.3780(4) 0.4456(8) 0.1544(5) 0.084(2) Uani 1 1 d . . .
H52A H 0.3649 0.3851 0.1227 0.101 Uiso 1 1 calc R . .
H52B H 0.3634 0.5175 0.1328 0.101 Uiso 1 1 calc R . .
O53 O 0.4457(3) 0.4466(5) 0.1771(4) 0.095(2) Uani 1 1 d . . .
C35' C 0.1084(3) 0.5679(5) 0.1565(3) 0.0512(14) Uani 1 1 d . . .
H35A H 0.1149 0.5950 0.2003 0.061 Uiso 1 1 calc R . .
H35B H 0.0676 0.5244 0.1445 0.061 Uiso 1 1 calc R . .
N1' N 0.1276(2) 0.7711(4) 0.0288(2) 0.0486(11) Uani 1 1 d . . .
H1' H 0.1475 0.7746 -0.0011 0.058 Uiso 1 1 calc R . .
C2' C 0.0900(3) 0.8595(5) 0.0373(3) 0.0478(13) Uani 1 1 d . . .
N3' N 0.0569(2) 0.8562(4) 0.0804(2) 0.0479(11) Uani 1 1 d . . .
C4' C 0.0606(3) 0.7623(5) 0.1175(3) 0.0426(12) Uani 1 1 d . . .
C5' C 0.1024(3) 0.6690(5) 0.1118(3) 0.0431(12) Uani 1 1 d . . .
C6' C 0.1347(3) 0.6771(5) 0.0662(3) 0.0494(13) Uani 1 1 d . . .
H6' H 0.1620 0.6178 0.0604 0.059 Uiso 1 1 calc R . .
C2'1 C 0.0885(4) 0.9621(7) -0.0036(4) 0.070(2) Uani 1 1 d . . .
H2'1 H 0.0724 1.0262 0.0154 0.084 Uiso 1 1 calc R . .
H2'2 H 0.0599 0.9483 -0.0460 0.084 Uiso 1 1 calc R . .
H2'3 H 0.1324 0.9782 -0.0065 0.084 Uiso 1 1 calc R . .
N4'1 N 0.0252(2) 0.7623(5) 0.1592(2) 0.0562(13) Uani 1 1 d . . .
H4'1 H 0.0011 0.8205 0.1618 0.067 Uiso 1 1 calc R . .
H4'2 H 0.0262 0.7041 0.1838 0.067 Uiso 1 1 calc R . .
OW1 O 0.0000 0.5849(5) 0.2500 0.0545(14) Uani 1 2 d S . .
OW2 O 0.0173(5) 0.1728(8) 0.3128(7) 0.150(6) Uani 0.706(12) 1 d P . .
OW3 O 0.0721(11) 0.0799(14) 0.1524(10) 0.081(7) Uani 0.294(12) 1 d P . .
OW4 O 0.1744(11) 0.2193(15) -0.0108(10) 0.167(8) Uani 0.4998(15) 1 d P . .

loop_
_atom_site_aniso_label
_atom_site_aniso_U_11
_atom_site_aniso_U_22
_atom_site_aniso_U_33
_atom_site_aniso_U_23
_atom_site_aniso_U_13
_atom_site_aniso_U_12
Pt 0.03655(12) 0.04975(13) 0.03972(12) -0.00789(9) 0.01308(8) 0.00090(9)
Cl1 0.0637(9) 0.0537(8) 0.0542(8) -0.0134(7) 0.0285(7) -0.0078(7)
Cl2 0.0545(8) 0.0764(11) 0.0469(8) -0.0006(7) 0.0105(6) 0.0129(8)
Cl3 0.0479(8) 0.0831(11) 0.0688(10) -0.0253(9) 0.0301(7) -0.0069(8)
Cl4 0.0771(11) 0.0696(10) 0.0419(7) -0.0029(7) 0.0102(7) 0.0061(9)
Cl5 0.0414(7) 0.0750(11) 0.0705(10) -0.0071(8) 0.0236(7) 0.0023(7)
Cl6 0.0528(8) 0.0489(8) 0.0698(10) -0.0115(7) 0.0127(7) 0.0022(7)
S1 0.0701(12) 0.0739(12) 0.0956(14) 0.0021(11) 0.0222(11) 0.0361(10)
C2 0.059(4) 0.053(4) 0.084(5) 0.004(4) 0.019(4) 0.022(3)
N3 0.043(3) 0.049(3) 0.060(3) 0.008(2) 0.023(2) 0.013(2)
C4 0.053(3) 0.068(4) 0.043(3) 0.013(3) 0.023(3) 0.009(3)
C5 0.043(3) 0.111(6) 0.067(4) 0.046(4) 0.025(3) 0.037(4)
C21 0.080(6) 0.048(4) 0.172(11) -0.018(5) 0.015(6) 0.008(4)
C22 0.068(5) 0.184(12) 0.077(6) 0.010(7) 0.009(5) -0.019(7)
C41 0.068(4) 0.081(5) 0.050(3) 0.007(3) 0.023(3) -0.003(4)
C51 0.048(4) 0.123(7) 0.064(4) 0.023(4) 0.016(3) 0.026(4)
C52 0.060(4) 0.102(7) 0.095(6) 0.021(5) 0.029(4) 0.014(4)
O53 0.063(3) 0.089(4) 0.145(6) 0.003(4) 0.049(4) 0.020(3)
C35' 0.049(3) 0.045(3) 0.068(4) 0.008(3) 0.031(3) 0.016(3)
N1' 0.052(3) 0.059(3) 0.041(2) 0.005(2) 0.024(2) 0.009(2)
C2' 0.042(3) 0.056(3) 0.047(3) 0.009(3) 0.014(2) 0.008(3)
N3' 0.041(2) 0.048(3) 0.057(3) 0.009(2) 0.019(2) 0.012(2)
C4' 0.038(3) 0.048(3) 0.046(3) 0.005(2) 0.019(2) 0.008(2)
C5' 0.047(3) 0.042(3) 0.045(3) 0.000(2) 0.019(2) 0.009(2)
C6' 0.053(3) 0.051(3) 0.051(3) 0.005(3) 0.025(3) 0.012(3)
C2'1 0.067(4) 0.081(5) 0.070(4) 0.034(4) 0.030(4) 0.019(4)
N4'1 0.059(3) 0.057(3) 0.064(3) 0.015(3) 0.037(3) 0.021(3)
OW1 0.044(3) 0.067(4) 0.055(3) 0.000 0.017(3) 0.000
OW2 0.109(8) 0.064(6) 0.249(15) 0.009(7) 0.003(9) -0.014(5)
OW3 0.115(17) 0.051(10) 0.086(13) -0.009(9) 0.043(12) -0.003(9)
OW4 0.23(2) 0.102(12) 0.176(18) -0.026(12) 0.065(16) -0.029(13)

loop_
_atom_type_symbol
_atom_type_description
_atom_type_scat_dispersion_real
_atom_type_scat_dispersion_imag
_atom_type_scat_source
C C 0.0033 0.0016 'International Tables Vol C Tables 4.2.6.8 and 6.1.1.4'
H H 0.0000 0.0000 'International Tables Vol C Tables 4.2.6.8 and 6.1.1.4'
N N 0.0061 0.0033 'International Tables Vol C Tables 4.2.6.8 and 6.1.1.4'
O O 0.0106 0.0060 'International Tables Vol C Tables 4.2.6.8 and 6.1.1.4'
S S 0.1246 0.1234 'International Tables Vol C Tables 4.2.6.8 and 6.1.1.4'
Cl Cl 0.1484 0.1585 'International Tables Vol C Tables 4.2.6.8 and 6.1.1.4'
Pt Pt -1.7033 8.3905 'International Tables Vol C Tables 4.2.6.8 and 6.1.1.4'

loop_
_geom_angle_atom_site_label_1
_geom_angle_atom_site_label_2
_geom_angle_atom_site_label_3
_geom_angle
_geom_angle_site_symmetry_1
_geom_angle_site_symmetry_3
_geom_angle_publ_flag
Cl3 Pt Cl6 91.14(6) . . ?
Cl3 Pt Cl4 90.39(7) . . ?
Cl6 Pt Cl4 90.32(6) . . ?
Cl3 Pt Cl1 89.51(6) . . ?
Cl6 Pt Cl1 179.34(5) . . ?
Cl4 Pt Cl1 89.57(6) . . ?
Cl3 Pt Cl2 89.68(7) . . ?
Cl6 Pt Cl2 89.88(6) . . ?
Cl4 Pt Cl2 179.78(6) . . ?
Cl1 Pt Cl2 90.23(6) . . ?
Cl3 Pt Cl5 179.18(7) . . ?
Cl6 Pt Cl5 89.20(6) . . ?
Cl4 Pt Cl5 88.86(7) . . ?
Cl1 Pt Cl5 90.15(6) . . ?
Cl2 Pt Cl5 91.07(6) . . ?
C5 S1 C2 91.5(3) . . ?
N3 C2 C21 126.3(6) . . ?
N3 C2 S1 112.1(5) . . ?
C21 C2 S1 121.6(5) . . ?
C2 N3 C4 114.2(5) . . ?
C2 N3 C35' 123.4(5) . . ?
C4 N3 C35' 122.3(5) . . ?
C5 C4 N3 109.5(6) . . ?
C5 C4 C41 130.5(7) . . ?
N3 C4 C41 120.0(6) . . ?
C4 C5 C51 124.7(8) . . ?
C4 C5 S1 112.7(5) . . ?
C51 C5 S1 122.6(6) . . ?
O21 C21 C22 124.4(11) . . ?
C22 C21 O21' 107.9(11) . . ?
O21 C21 C2 114.3(10) . . ?
C22 C21 C2 111.7(8) . . ?
O21' C21 C2 103.6(9) . . ?
C4 C41 H41A 109.5 . . ?
C4 C41 H41B 109.5 . . ?
H41A C41 H41B 109.5 . . ?
C4 C41 H41C 109.5 . . ?
H41A C41 H41C 109.5 . . ?
H41B C41 H41C 109.5 . . ?
C52 C51 C5 110.4(6) . . ?
C52 C51 H51A 109.6 . . ?
C5 C51 H51A 109.6 . . ?
C52 C51 H51B 109.6 . . ?
C5 C51 H51B 109.6 . . ?
H51A C51 H51B 108.1 . . ?
O53 C52 C51 113.4(7) . . ?
O53 C52 H52A 108.9 . . ?
C51 C52 H52A 108.9 . . ?
O53 C52 H52B 108.9 . . ?
C51 C52 H52B 108.9 . . ?
H52A C52 H52B 107.7 . . ?
N3 C35' C5' 112.0(5) . . ?
N3 C35' H35A 109.2 . . ?
C5' C35' H35A 109.2 . . ?
N3 C35' H35B 109.2 . . ?
C5' C35' H35B 109.2 . . ?
H35A C35' H35B 107.9 . . ?
C2' N1' C6' 121.4(5) . . ?
C2' N1' H1' 119.3 . . ?
C6' N1' H1' 119.3 . . ?
N3' C2' N1' 121.4(5) . . ?
N3' C2' C2'1 121.1(6) . . ?
N1' C2' C2'1 117.5(5) . . ?
C2' N3' C4' 119.4(5) . . ?
N4'1 C4' N3' 117.0(5) . . ?
N4'1 C4' C5' 122.4(5) . . ?
N3' C4' C5' 120.6(5) . . ?
C6' C5' C4' 117.1(5) . . ?
C6' C5' C35' 123.4(5) . . ?
C4' C5' C35' 119.4(5) . . ?
C5' C6' N1' 119.9(5) . . ?
C5' C6' H6' 120.0 . . ?
N1' C6' H6' 120.0 . . ?
C2' C2'1 H2'1 109.5 . . ?
C2' C2'1 H2'2 109.5 . . ?
H2'1 C2'1 H2'2 109.5 . . ?
C2' C2'1 H2'3 109.5 . . ?
H2'1 C2'1 H2'3 109.5 . . ?
H2'2 C2'1 H2'3 109.5 . . ?
C4' N4'1 H4'1 120.0 . . ?
C4' N4'1 H4'2 120.0 . . ?
H4'1 N4'1 H4'2 120.0 . . ?

loop_
_geom_bond_atom_site_label_1
_geom_bond_atom_site_label_2
_geom_bond_distance
_geom_bond_site_symmetry_2
_geom_bond_publ_flag
Pt Cl3 2.3113(15) . ?
Pt Cl6 2.3157(16) . ?
Pt Cl4 2.3188(17) . ?
Pt Cl1 2.3191(16) . ?
Pt Cl2 2.3205(16) . ?
Pt Cl5 2.3225(15) . ?
S1 C5 1.663(9) . ?
S1 C2 1.674(6) . ?
C2 N3 1.321(8) . ?
C2 C21 1.516(10) . ?
N3 C4 1.388(8) . ?
N3 C35' 1.468(7) . ?
C4 C5 1.378(9) . ?
C4 C41 1.472(10) . ?
C5 C51 1.516(9) . ?
C21 O21 1.387(13) . ?
C21 C22 1.436(11) . ?
C21 O21' 1.510(14) . ?
C41 H41A 0.9600 . ?
C41 H41B 0.9600 . ?
C41 H41C 0.9600 . ?
C51 C52 1.499(11) . ?
C51 H51A 0.9700 . ?
C51 H51B 0.9700 . ?
C52 O53 1.373(9) . ?
C52 H52A 0.9700 . ?
C52 H52B 0.9700 . ?
C35' C5' 1.508(8) . ?
C35' H35A 0.9700 . ?
C35' H35B 0.9700 . ?
N1' C2' 1.344(7) . ?
N1' C6' 1.347(7) . ?
N1' H1' 0.8600 . ?
C2' N3' 1.303(7) . ?
C2' C2'1 1.483(8) . ?
N3' C4' 1.348(7) . ?
C4' N4'1 1.311(7) . ?
C4' C5' 1.428(7) . ?
C5' C6' 1.339(7) . ?
C6' H6' 0.9300 . ?
C2'1 H2'1 0.9600 . ?
C2'1 H2'2 0.9600 . ?
C2'1 H2'3 0.9600 . ?
N4'1 H4'1 0.8600 . ?
N4'1 H4'2 0.8600 . ?

loop_
_geom_torsion_atom_site_label_1
_geom_torsion_atom_site_label_2
_geom_torsion_atom_site_label_3
_geom_torsion_atom_site_label_4
_geom_torsion
_geom_torsion_site_symmetry_1
_geom_torsion_site_symmetry_2
_geom_torsion_site_symmetry_3
_geom_torsion_site_symmetry_4
_geom_torsion_publ_flag
C2 N3 C35' C5' -106.2(7) . . . . ?
N3 C35' C5' C4' -167.2(5) . . . . ?
S1 C5 C51 C52 75.4(9) . . . . ?
C5 C51 C52 O53 178.7(7) . . . . ?
